data_4332448
loop_
_publ_author_name
'Binyamin, Iris'
'Pailloux, Sylvie'
'Duesler, Eileen N.'
'Rapko, Brian M.'
'Paine, Robert T.'

_publ_section_title
;
 Synthesis and Lanthanide Coordination Properties of New
 2,6-Bis(N-tert-butylacetamide)pyridine and
 2,6-Bis(N-tert-butylacetamide)pyridine-N-oxide Ligands
;
_journal_issue 15
_journal_name_full 'Inorganic Chemistry'
_journal_page_first 5886
_journal_page_last 5892
_journal_paper_doi 10.1021/ic060389c
_journal_volume 45
_journal_year 2006
_chemical_formula_sum 'C17 H27 N3 O3'
_chemical_formula_weight 321.42
_chemical_name_systematic
; 
 ? 
;
_space_group_IT_number 2
_symmetry_cell_setting triclinic
_symmetry_space_group_name_Hall '-P 1'
_symmetry_space_group_name_H-M 'P -1'
_atom_sites_solution_hydrogens geom
_atom_sites_solution_primary direct
_atom_sites_solution_secondary difmap
_audit_creation_method SHELXL-97
_cell_angle_alpha 94.016(13)
_cell_angle_beta 102.593(11)
_cell_angle_gamma 90.140(9)
_cell_formula_units_Z 2
_cell_length_a 7.0703(6)
_cell_length_b 9.3730(10)
_cell_length_c 14.355(3)
_cell_measurement_reflns_used 64
_cell_measurement_temperature 293(2)
_cell_measurement_theta_max 17.71
_cell_measurement_theta_min 2.92
_cell_volume 926.0(2)
_computing_cell_refinement 'Bruker XSCANS'
_computing_data_collection 'Bruker XSCANS'
_computing_data_reduction 'Bruker SHELXTL'
_computing_molecular_graphics 'Bruker SHELXTL'
_computing_publication_material 'Bruker SHELXTL'
_computing_structure_refinement 'SHELXL-97 (Sheldrick, 1997)'
_computing_structure_solution 'SHELXS-97 (Sheldrick, 1990)'
_diffrn_ambient_temperature 293(2)
_diffrn_measured_fraction_theta_full 0.998
_diffrn_measured_fraction_theta_max 0.998
_diffrn_measurement_device_type 'Bruker P4'
_diffrn_measurement_method '\w scans'
_diffrn_radiation_monochromator graphite
_diffrn_radiation_source 'fine-focus sealed tube'
_diffrn_radiation_type MoK\a
_diffrn_radiation_wavelength 0.71073
_diffrn_reflns_av_R_equivalents 0.0226
_diffrn_reflns_av_sigmaI/netI 0.0308
_diffrn_reflns_limit_h_max 8
_diffrn_reflns_limit_h_min -8
_diffrn_reflns_limit_k_max 11
_diffrn_reflns_limit_k_min -11
_diffrn_reflns_limit_l_max 17
_diffrn_reflns_limit_l_min -17
_diffrn_reflns_number 6914
_diffrn_reflns_theta_full 25.50
_diffrn_reflns_theta_max 25.50
_diffrn_reflns_theta_min 2.18
_diffrn_standards_decay_% 0.0
_diffrn_standards_interval_count 97
_diffrn_standards_number 3
_exptl_absorpt_coefficient_mu 0.080
_exptl_absorpt_correction_T_max 0.986
_exptl_absorpt_correction_T_min 0.957
_exptl_absorpt_correction_type psi-scan
_exptl_absorpt_process_details 'XPREP, Bruker'
_exptl_crystal_colour colorless
_exptl_crystal_density_diffrn 1.153
_exptl_crystal_density_method 'not measured'
_exptl_crystal_description prism
_exptl_crystal_F_000 348
_exptl_crystal_size_max 0.466
_exptl_crystal_size_mid 0.276
_exptl_crystal_size_min 0.230
_refine_diff_density_max 0.132
_refine_diff_density_min -0.132
_refine_diff_density_rms 0.029
_refine_ls_extinction_method none
_refine_ls_goodness_of_fit_ref 1.036
_refine_ls_hydrogen_treatment refall
_refine_ls_matrix_type full
_refine_ls_number_parameters 316
_refine_ls_number_reflns 3459
_refine_ls_number_restraints 0
_refine_ls_restrained_S_all 1.036
_refine_ls_R_factor_all 0.0552
_refine_ls_R_factor_gt 0.0425
_refine_ls_shift/su_max 0.000
_refine_ls_shift/su_mean 0.000
_refine_ls_structure_factor_coef Fsqd
_refine_ls_weighting_details 'calc w=1/[\s^2^(Fo^2^)+(0.0496P)^2^+0.1976P] where P=(Fo^2^+2Fc^2^)/3'
_refine_ls_weighting_scheme calc
_refine_ls_wR_factor_gt 0.1076
_refine_ls_wR_factor_ref 0.1154
_reflns_number_gt 2771
_reflns_number_total 3459
_reflns_threshold_expression >2sigma(I)
_cod_data_source_file ic060389csup1.cif
_cod_data_source_block rtp034
_cod_depositor_comments
;
The following automatic conversions were performed:

'_symmetry_cell_setting' value 'Triclinic' changed to 'triclinic'
according to /home/saulius/struct/CIF-dictionaries/cif_core.dic
dictionary named 'cif_core.dic' version 2.4.2 from 2011-04-26.

Automatic conversion script
Id: cif_fix_values 1891 2012-01-12 08:04:46Z andrius 
;
_cod_original_sg_symbol_H-M P-1
_cod_database_code 4332448

loop_
_symmetry_equiv_pos_as_xyz
'x, y, z'
'-x, -y, -z'

loop_
_atom_site_label
_atom_site_type_symbol
_atom_site_fract_x
_atom_site_fract_y
_atom_site_fract_z
_atom_site_U_iso_or_equiv
_atom_site_adp_type
_atom_site_occupancy
_atom_site_symmetry_multiplicity
_atom_site_calc_flag
O1 O 0.00733(15) 0.26047(12) -0.00527(9) 0.0538(3) Uani 1 1 d
O2 O -0.23785(19) 0.20536(11) -0.22264(8) 0.0575(3) Uani 1 1 d
O3 O 0.01989(18) 0.29323(11) 0.22489(8) 0.0568(3) Uani 1 1 d
N1 N -0.17187(16) 0.25017(12) 0.00241(8) 0.0349(3) Uani 1 1 d
N2 N -0.0529(2) 0.39330(14) -0.24264(10) 0.0510(4) Uani 1 1 d
H2N H -0.033(2) 0.482(2) -0.2257(12) 0.050(5) Uiso 1 1 d
N3 N 0.2261(2) 0.10782(14) 0.24780(10) 0.0461(3) Uani 1 1 d
H3N H 0.234(3) 0.025(2) 0.2332(13) 0.060(6) Uiso 1 1 d
C1 C -0.3082(2) 0.32888(15) -0.05298(10) 0.0414(4) Uani 1 1 d
C2 C -0.4990(3) 0.3172(2) -0.04284(15) 0.0605(5) Uani 1 1 d
H2 H -0.588(4) 0.373(2) -0.0813(17) 0.090(7) Uiso 1 1 d
C3 C -0.5490(3) 0.2292(3) 0.02018(17) 0.0720(6) Uani 1 1 d
H3 H -0.683(4) 0.222(2) 0.0251(17) 0.097(7) Uiso 1 1 d
C4 C -0.4085(3) 0.1507(2) 0.07283(15) 0.0618(5) Uani 1 1 d
H4 H -0.440(3) 0.084(2) 0.1193(16) 0.082(6) Uiso 1 1 d
C5 C -0.2198(2) 0.16035(15) 0.06488(11) 0.0429(4) Uani 1 1 d
C6 C -0.2403(3) 0.41813(17) -0.12034(13) 0.0539(4) Uani 1 1 d
H6A H -0.349(3) 0.477(2) -0.1504(14) 0.071(6) Uiso 1 1 d
H6B H -0.137(3) 0.478(2) -0.0882(16) 0.080(7) Uiso 1 1 d
C7 C -0.1741(3) 0.32747(15) -0.19970(11) 0.0456(4) Uani 1 1 d
C8 C 0.0125(3) 0.33672(16) -0.32886(12) 0.0508(4) Uani 1 1 d
C9 C 0.1151(4) 0.1952(2) -0.3109(2) 0.0732(6) Uani 1 1 d
H9A H 0.020(4) 0.120(3) -0.3031(17) 0.093(7) Uiso 1 1 d
H9B H 0.167(4) 0.163(2) -0.3686(18) 0.095(7) Uiso 1 1 d
H9C H 0.218(4) 0.203(3) -0.251(2) 0.118(10) Uiso 1 1 d
C10 C 0.1559(4) 0.4468(3) -0.3474(2) 0.0820(7) Uani 1 1 d
H10A H 0.089(4) 0.540(3) -0.3567(18) 0.102(8) Uiso 1 1 d
H10B H 0.196(3) 0.418(2) -0.4074(18) 0.087(7) Uiso 1 1 d
H10C H 0.272(5) 0.458(3) -0.287(2) 0.138(12) Uiso 1 1 d
C11 C -0.1601(4) 0.3178(3) -0.41280(16) 0.0772(6) Uani 1 1 d
H11A H -0.267(4) 0.251(3) -0.4009(18) 0.102(8) Uiso 1 1 d
H11B H -0.217(4) 0.412(3) -0.4254(18) 0.100(8) Uiso 1 1 d
H11C H -0.118(4) 0.282(3) -0.474(2) 0.106(8) Uiso 1 1 d
C12 C -0.0582(3) 0.07936(18) 0.12111(13) 0.0594(5) Uani 1 1 d
H12A H -0.113(4) 0.003(3) 0.1486(18) 0.100(8) Uiso 1 1 d
H12B H 0.034(4) 0.038(3) 0.0795(19) 0.105(8) Uiso 1 1 d
C13 C 0.0677(2) 0.17198(15) 0.20284(10) 0.0436(4) Uani 1 1 d
C14 C 0.3610(2) 0.16547(16) 0.33627(11) 0.0481(4) Uani 1 1 d
C15 C 0.2564(4) 0.1823(3) 0.41744(15) 0.0714(6) Uani 1 1 d
H15A H 0.141(4) 0.248(2) 0.4028(17) 0.089(7) Uiso 1 1 d
H15B H 0.345(3) 0.215(2) 0.4764(17) 0.080(6) Uiso 1 1 d
H15C H 0.204(3) 0.090(3) 0.4297(17) 0.089(7) Uiso 1 1 d
C16 C 0.5213(4) 0.0566(2) 0.3582(2) 0.0736(6) Uani 1 1 d
H16A H 0.472(3) -0.035(3) 0.3663(16) 0.084(7) Uiso 1 1 d
H16B H 0.617(4) 0.088(2) 0.4199(18) 0.093(7) Uiso 1 1 d
H16C H 0.586(4) 0.048(3) 0.304(2) 0.121(11) Uiso 1 1 d
C17 C 0.4491(4) 0.3078(2) 0.31967(18) 0.0682(6) Uani 1 1 d
H17A H 0.345(3) 0.383(2) 0.3083(15) 0.078(6) Uiso 1 1 d
H17B H 0.542(4) 0.339(2) 0.3791(18) 0.092(7) Uiso 1 1 d
H17C H 0.515(4) 0.298(3) 0.266(2) 0.106(9) Uiso 1 1 d

loop_
_atom_site_aniso_label
_atom_site_aniso_U_11
_atom_site_aniso_U_22
_atom_site_aniso_U_33
_atom_site_aniso_U_23
_atom_site_aniso_U_13
_atom_site_aniso_U_12
O1 0.0285(6) 0.0617(7) 0.0726(8) 0.0023(6) 0.0149(5) 0.0009(5)
O2 0.0870(9) 0.0305(6) 0.0578(7) -0.0020(5) 0.0235(6) -0.0057(5)
O3 0.0748(8) 0.0319(6) 0.0548(7) -0.0041(5) -0.0034(6) 0.0086(5)
N1 0.0286(6) 0.0364(6) 0.0391(6) 0.0003(5) 0.0068(5) 0.0006(5)
N2 0.0771(10) 0.0270(7) 0.0496(8) -0.0010(6) 0.0166(7) -0.0032(6)
N3 0.0614(9) 0.0270(7) 0.0454(8) -0.0012(6) 0.0029(6) 0.0041(6)
C1 0.0456(9) 0.0361(7) 0.0387(8) -0.0026(6) 0.0026(6) 0.0100(6)
C2 0.0394(9) 0.0683(12) 0.0637(11) -0.0121(9) -0.0057(8) 0.0198(9)
C3 0.0433(11) 0.0907(15) 0.0850(15) -0.0162(12) 0.0276(11) -0.0128(10)
C4 0.0624(12) 0.0678(12) 0.0591(11) -0.0044(9) 0.0250(9) -0.0224(10)
C5 0.0530(9) 0.0357(8) 0.0376(8) -0.0012(6) 0.0056(7) -0.0074(6)
C6 0.0821(13) 0.0339(8) 0.0455(9) 0.0035(7) 0.0130(9) 0.0100(9)
C7 0.0664(10) 0.0283(7) 0.0405(8) 0.0051(6) 0.0073(7) 0.0042(7)
C8 0.0698(11) 0.0351(8) 0.0502(9) 0.0031(7) 0.0187(8) 0.0006(7)
C9 0.0943(17) 0.0504(11) 0.0819(16) 0.0084(10) 0.0334(14) 0.0176(11)
C10 0.108(2) 0.0548(13) 0.0974(19) 0.0016(12) 0.0539(17) -0.0117(12)
C11 0.0938(17) 0.0870(17) 0.0499(12) 0.0032(11) 0.0139(11) 0.0023(14)
C12 0.0900(14) 0.0333(8) 0.0439(10) 0.0028(7) -0.0095(9) 0.0011(9)
C13 0.0626(10) 0.0288(7) 0.0373(8) 0.0033(6) 0.0063(7) -0.0013(7)
C14 0.0574(10) 0.0377(8) 0.0445(9) 0.0020(7) 0.0008(7) 0.0009(7)
C15 0.0856(16) 0.0823(15) 0.0427(11) 0.0027(10) 0.0069(10) 0.0004(13)
C16 0.0698(14) 0.0555(12) 0.0823(16) 0.0040(11) -0.0120(12) 0.0112(10)
C17 0.0727(14) 0.0499(11) 0.0741(14) 0.0046(10) -0.0008(12) -0.0134(10)

loop_
_atom_type_symbol
_atom_type_description
_atom_type_scat_dispersion_real
_atom_type_scat_dispersion_imag
_atom_type_scat_source
C C 0.0033 0.0016 'International Tables Vol C Tables 4.2.6.8 and 6.1.1.4'
H H 0.0000 0.0000 'International Tables Vol C Tables 4.2.6.8 and 6.1.1.4'
N N 0.0061 0.0033 'International Tables Vol C Tables 4.2.6.8 and 6.1.1.4'
O O 0.0106 0.0060 'International Tables Vol C Tables 4.2.6.8 and 6.1.1.4'

loop_
_geom_angle_atom_site_label_1
_geom_angle_atom_site_label_2
_geom_angle_atom_site_label_3
_geom_angle
O1 N1 C1 118.95(12)
O1 N1 C5 119.56(12)
C1 N1 C5 121.49(13)
C7 N2 C8 125.93(13)
C7 N2 H2N 115.2(12)
C8 N2 H2N 117.5(12)
C13 N3 C14 125.62(13)
C13 N3 H3N 115.9(14)
C14 N3 H3N 116.6(14)
N1 C1 C2 117.95(15)
N1 C1 C6 116.58(14)
C2 C1 C6 125.46(16)
C3 C2 C1 121.30(18)
C3 C2 H2 122.8(15)
C1 C2 H2 115.9(15)
C4 C3 C2 118.70(18)
C4 C3 H3 121.8(14)
C2 C3 H3 119.5(14)
C3 C4 C5 121.39(19)
C3 C4 H4 121.1(13)
C5 C4 H4 117.5(13)
N1 C5 C4 119.16(16)
N1 C5 C12 116.52(15)
C4 C5 C12 124.32(18)
C1 C6 C7 111.93(13)
C1 C6 H6A 108.2(12)
C7 C6 H6A 108.1(12)
C1 C6 H6B 110.8(13)
C7 C6 H6B 108.3(14)
H6A C6 H6B 109.4(17)
O2 C7 N2 124.32(15)
O2 C7 C6 120.39(15)
N2 C7 C6 115.22(14)
N2 C8 C11 109.60(16)
N2 C8 C10 106.32(15)
C11 C8 C10 110.7(2)
N2 C8 C9 110.44(15)
C11 C8 C9 110.61(19)
C10 C8 C9 109.07(19)
C8 C9 H9A 110.1(14)
C8 C9 H9B 108.7(14)
H9A C9 H9B 106.9(19)
C8 C9 H9C 111.5(16)
H9A C9 H9C 107(2)
H9B C9 H9C 113(2)
C8 C10 H10A 108.7(15)
C8 C10 H10B 109.4(13)
H10A C10 H10B 107(2)
C8 C10 H10C 108.2(18)
H10A C10 H10C 109(2)
H10B C10 H10C 114(2)
C8 C11 H11A 113.5(14)
C8 C11 H11B 108.4(15)
H11A C11 H11B 108(2)
C8 C11 H11C 111.2(15)
H11A C11 H11C 110(2)
H11B C11 H11C 106(2)
C5 C12 C13 112.49(13)
C5 C12 H12A 108.5(15)
C13 C12 H12A 107.6(15)
C5 C12 H12B 112.2(14)
C13 C12 H12B 106.3(15)
H12A C12 H12B 110(2)
O3 C13 N3 124.64(14)
O3 C13 C12 121.22(15)
N3 C13 C12 114.11(13)
N3 C14 C15 110.02(16)
N3 C14 C16 106.23(14)
C15 C14 C16 110.15(18)
N3 C14 C17 110.10(14)
C15 C14 C17 111.05(18)
C16 C14 C17 109.17(18)
C14 C15 H15A 112.2(13)
C14 C15 H15B 110.5(13)
H15A C15 H15B 111.2(19)
C14 C15 H15C 111.0(14)
H15A C15 H15C 106.3(19)
H15B C15 H15C 105.4(18)
C14 C16 H16A 112.2(14)
C14 C16 H16B 110.5(13)
H16A C16 H16B 106.8(19)
C14 C16 H16C 107.9(17)
H16A C16 H16C 109(2)
H16B C16 H16C 111(2)
C14 C17 H17A 109.8(12)
C14 C17 H17B 107.0(14)
H17A C17 H17B 107.6(18)
C14 C17 H17C 111.3(15)
H17A C17 H17C 110.7(19)
H17B C17 H17C 110(2)

loop_
_geom_bond_atom_site_label_1
_geom_bond_atom_site_label_2
_geom_bond_distance
O1 N1 1.2995(15)
O2 C7 1.2253(18)
O3 C13 1.2264(17)
N1 C1 1.3629(18)
N1 C5 1.3656(19)
N2 C7 1.333(2)
N2 C8 1.478(2)
N2 H2N 0.850(18)
N3 C13 1.333(2)
N3 C14 1.479(2)
N3 H3N 0.80(2)
C1 C2 1.393(2)
C1 C6 1.476(2)
C2 C3 1.366(3)
C2 H2 0.93(2)
C3 C4 1.361(3)
C3 H3 0.97(3)
C4 C5 1.367(2)
C4 H4 1.00(2)
C5 C12 1.491(2)
C6 C7 1.529(2)
C6 H6A 0.99(2)
C6 H6B 0.94(2)
C8 C11 1.517(3)
C8 C10 1.522(3)
C8 C9 1.525(3)
C9 H9A 1.00(3)
C9 H9B 1.00(3)
C9 H9C 1.00(3)
C10 H10A 1.00(3)
C10 H10B 0.99(2)
C10 H10C 1.06(3)
C11 H11A 1.03(3)
C11 H11B 0.98(3)
C11 H11C 1.02(3)
C12 C13 1.523(2)
C12 H12A 0.96(2)
C12 H12B 1.03(3)
C14 C15 1.510(3)
C14 C16 1.523(3)
C14 C17 1.527(2)
C15 H15A 1.02(2)
C15 H15B 0.97(2)
C15 H15C 0.98(3)
C16 H16A 0.95(2)
C16 H16B 1.01(3)
C16 H16C 0.98(3)
C17 H17A 1.01(2)
C17 H17B 0.98(3)
C17 H17C 0.99(3)

loop_
_geom_hbond_atom_site_label_D
_geom_hbond_atom_site_label_H
_geom_hbond_atom_site_label_A
_geom_hbond_distance_DH
_geom_hbond_distance_HA
_geom_hbond_distance_DA
_geom_hbond_angle_DHA
_geom_hbond_site_symmetry_A
N2 H2N O3 0.850(18) 2.110(19) 2.9357(17) 163.6(16) 2_565
N3 H3N O2 0.80(2) 2.15(2) 2.9360(17) 167.8(19) 2

loop_
_geom_torsion_atom_site_label_1
_geom_torsion_atom_site_label_2
_geom_torsion_atom_site_label_3
_geom_torsion_atom_site_label_4
_geom_torsion
O1 N1 C1 C2 -179.36(13)
C5 N1 C1 C2 1.2(2)
O1 N1 C1 C6 1.64(19)
C5 N1 C1 C6 -177.82(13)
N1 C1 C2 C3 -0.4(2)
C6 C1 C2 C3 178.55(17)
C1 C2 C3 C4 -0.8(3)
C2 C3 C4 C5 1.1(3)
O1 N1 C5 C4 179.68(14)
C1 N1 C5 C4 -0.9(2)
O1 N1 C5 C12 0.20(19)
C1 N1 C5 C12 179.66(13)
C3 C4 C5 N1 -0.3(3)
C3 C4 C5 C12 179.11(17)
N1 C1 C6 C7 67.2(2)
C2 C1 C6 C7 -111.73(19)
C8 N2 C7 O2 5.3(3)
C8 N2 C7 C6 -171.70(16)
C1 C6 C7 O2 24.8(2)
C1 C6 C7 N2 -158.05(15)
C7 N2 C8 C11 62.9(2)
C7 N2 C8 C10 -177.40(19)
C7 N2 C8 C9 -59.2(2)
N1 C5 C12 C13 76.4(2)
C4 C5 C12 C13 -103.1(2)
C14 N3 C13 O3 5.8(3)
C14 N3 C13 C12 -172.28(16)
C5 C12 C13 O3 9.1(3)
C5 C12 C13 N3 -172.72(15)
C13 N3 C14 C15 62.4(2)
C13 N3 C14 C16 -178.43(18)
C13 N3 C14 C17 -60.4(2)
